data_7029196
loop_
_publ_author_name
'Jia, Hongliang'
'Li, Yanlin'
'Xiong, Zhifang'
'Wang, Chengjie'
'Li, Gang'

_publ_section_title
;
 Five metal-organic frameworks from 3,4-dimethylphenyl substituted
 imidazole dicarboxylate: syntheses, structures and properties.
;
_journal_issue 9
_journal_name_full 'Dalton transactions (Cambridge, England : 2003)'
_journal_page_first 3704
_journal_page_last 3715
_journal_paper_doi 10.1039/c3dt52910j
_journal_volume 43
_journal_year 2014
_chemical_formula_sum 'C26 H20 N4 O10 Pb4'
_chemical_formula_weight 1377.22
_chemical_name_systematic
;
 ?
;
_space_group_IT_number 2
_symmetry_cell_setting triclinic
_symmetry_space_group_name_Hall '-P 1'
_symmetry_space_group_name_H-M 'P -1'
_atom_sites_solution_hydrogens geom
_atom_sites_solution_primary direct
_atom_sites_solution_secondary difmap
_audit_creation_method SHELXL-97
_cell_angle_alpha 69.1940(10)
_cell_angle_beta 86.754(2)
_cell_angle_gamma 79.3670(10)
_cell_formula_units_Z 2
_cell_length_a 6.91220(10)
_cell_length_b 13.2192(3)
_cell_length_c 16.6432(4)
_cell_measurement_reflns_used 3283
_cell_measurement_temperature 298(2)
_cell_measurement_theta_max 25.20
_cell_measurement_theta_min 2.58
_cell_volume 1397.11(5)
_computing_cell_refinement 'SAINT (Bruker, 2007)'
_computing_data_collection 'APEX2 (Bruker, 2007)'
_computing_data_reduction 'SAINT (Bruker, 2007)'
_computing_molecular_graphics 'DIAMOND (Brandenburg & Berndt, 1999)'
_computing_publication_material 'SHELXL97 (Sheldrick, 2008)'
_computing_structure_refinement 'SHELXL-97 (Sheldrick, 1997)'
_computing_structure_solution 'SHELXS97 (Sheldrick, 2008)'
_diffrn_ambient_temperature 298(2)
_diffrn_measured_fraction_theta_full 0.981
_diffrn_measured_fraction_theta_max 0.981
_diffrn_measurement_device_type 'Bruker APEXII CCD area-detector'
_diffrn_measurement_method '\f and \w'
_diffrn_radiation_monochromator graphite
_diffrn_radiation_source 'fine-focus sealed tube'
_diffrn_radiation_type MoK\a
_diffrn_radiation_wavelength 0.71073
_diffrn_reflns_av_R_equivalents 0.0359
_diffrn_reflns_av_sigmaI/netI 0.0634
_diffrn_reflns_limit_h_max 7
_diffrn_reflns_limit_h_min -8
_diffrn_reflns_limit_k_max 15
_diffrn_reflns_limit_k_min -15
_diffrn_reflns_limit_l_max 19
_diffrn_reflns_limit_l_min -19
_diffrn_reflns_number 7574
_diffrn_reflns_theta_full 25.01
_diffrn_reflns_theta_max 25.01
_diffrn_reflns_theta_min 1.67
_exptl_absorpt_coefficient_mu 24.095
_exptl_absorpt_correction_T_max 0.1967
_exptl_absorpt_correction_T_min 0.0520
_exptl_absorpt_correction_type multi-scan
_exptl_absorpt_process_details '(SADABS; Bruker, 2001)'
_exptl_crystal_colour colourless
_exptl_crystal_density_diffrn 3.274
_exptl_crystal_density_method 'not measured'
_exptl_crystal_description prism
_exptl_crystal_F_000 1224
_exptl_crystal_size_max 0.23
_exptl_crystal_size_mid 0.25
_exptl_crystal_size_min 0.18
_refine_diff_density_max 5.299
_refine_diff_density_min -4.521
_refine_diff_density_rms 0.594
_refine_ls_extinction_method none
_refine_ls_goodness_of_fit_ref 1.063
_refine_ls_hydrogen_treatment mixed
_refine_ls_matrix_type full
_refine_ls_number_parameters 395
_refine_ls_number_reflns 4842
_refine_ls_number_restraints 0
_refine_ls_restrained_S_all 1.063
_refine_ls_R_factor_all 0.0688
_refine_ls_R_factor_gt 0.0593
_refine_ls_shift/su_max 0.000
_refine_ls_shift/su_mean 0.000
_refine_ls_structure_factor_coef Fsqd
_refine_ls_weighting_details 'calc w=1/[\s^2^(Fo^2^)+(0.1366P)^2^+0.0000P] where P=(Fo^2^+2Fc^2^)/3'
_refine_ls_weighting_scheme calc
_refine_ls_wR_factor_gt 0.1766
_refine_ls_wR_factor_ref 0.1864
_reflns_number_gt 4035
_reflns_number_total 4842
_reflns_threshold_expression >2sigma(I)
_cod_data_source_file c3dt52910j.txt
_cod_data_source_block a
_cod_database_code 7029196

loop_
_symmetry_equiv_pos_as_xyz
'x, y, z'
'-x, -y, -z'

loop_
_atom_site_label
_atom_site_type_symbol
_atom_site_fract_x
_atom_site_fract_y
_atom_site_fract_z
_atom_site_U_iso_or_equiv
_atom_site_adp_type
_atom_site_occupancy
_atom_site_symmetry_multiplicity
_atom_site_calc_flag
_atom_site_refinement_flags
Pb1 Pb 0.05101(11) 0.22350(5) 1.16701(5) 0.0247(2) Uani 1 1 d .
Pb2 Pb 0.37814(9) 0.28568(5) 0.82024(4) 0.0223(2) Uani 1 1 d .
Pb3 Pb 0.64596(9) 0.10232(5) 1.04305(5) 0.0231(2) Uani 1 1 d .
Pb4 Pb -0.14157(9) 0.39373(5) 0.93619(5) 0.0237(2) Uani 1 1 d .
N1 N -0.012(2) 0.0243(10) 1.2136(10) 0.023(3) Uani 1 1 d .
N2 N -0.148(2) -0.1227(10) 1.2243(10) 0.023(3) Uani 1 1 d .
N3 N 0.685(2) 0.6072(11) 0.7816(10) 0.022(3) Uani 1 1 d .
N4 N 0.501(2) 0.4816(11) 0.7828(10) 0.022(3) Uani 1 1 d .
O1 O 0.4103(17) -0.0434(9) 1.0904(8) 0.027(3) Uani 1 1 d .
O2 O 0.3324(16) 0.0884(8) 1.1430(8) 0.020(3) Uani 1 1 d .
O3 O 0.2568(16) -0.2313(8) 1.1132(8) 0.020(3) Uani 1 1 d .
O4 O -0.0270(17) -0.2832(8) 1.1523(7) 0.020(3) Uani 1 1 d .
O5 O 0.1795(17) 0.4226(9) 0.8811(8) 0.024(3) Uani 1 1 d .
O6 O 0.1281(17) 0.5689(8) 0.9197(8) 0.023(3) Uani 1 1 d .
O7 O 0.3574(19) 0.7455(10) 0.8939(10) 0.040(4) Uani 1 1 d .
O8 O 0.6785(18) 0.6781(9) 0.9228(9) 0.030(3) Uani 1 1 d .
O9 O 0.3861(17) 0.2134(9) 0.9637(8) 0.029(3) Uani 1 1 d .
H9A H 0.2774 0.1733 0.9801 0.035 Uiso 1 1 calc R
H9B H 0.3536 0.2750 0.9837 0.035 Uiso 1 1 calc R
O10 O 0.0013(17) 0.2286(8) 1.0322(9) 0.027 Uani 1 1 d .
C1 C 0.291(2) 0.0039(12) 1.1333(11) 0.021(4) Uani 1 1 d .
C2 C 0.112(2) -0.0362(12) 1.1738(12) 0.021(4) Uani 1 1 d .
C3 C 0.025(3) -0.1250(13) 1.1769(13) 0.024(4) Uani 1 1 d .
C4 C 0.089(2) -0.2172(12) 1.1465(12) 0.019(4) Uani 1 1 d .
C5 C -0.162(3) -0.0282(13) 1.2440(12) 0.023(4) Uani 1 1 d .
C6 C -0.319(3) 0.0056(13) 1.2964(11) 0.023(4) Uani 1 1 d .
C7 C -0.302(3) 0.0885(13) 1.3275(11) 0.024(4) Uani 1 1 d .
H7 H -0.1871 0.1178 1.3171 0.029 Uiso 1 1 calc R
C8 C -0.450(3) 0.1291(13) 1.3730(12) 0.024(4) Uani 1 1 d .
C9 C -0.619(3) 0.0807(13) 1.3926(11) 0.024(4) Uani 1 1 d .
C10 C -0.637(3) -0.0073(13) 1.3687(11) 0.024(4) Uani 1 1 d .
H10B H -0.7469 -0.0411 1.3847 0.037 Uiso 1 1 calc R
C11 C -0.483(3) -0.0457(13) 1.3185(11) 0.024(4) Uani 1 1 d .
H11 H -0.4937 -0.1041 1.3012 0.029 Uiso 1 1 calc R
C12 C -0.419(3) 0.2192(13) 1.4087(11) 0.025(4) Uani 1 1 d .
H12A H -0.4187 0.1898 1.4704 0.037 Uiso 1 1 calc R
H12B H -0.5237 0.2811 1.3886 0.037 Uiso 1 1 calc R
H12C H -0.2952 0.2420 1.3891 0.037 Uiso 1 1 calc R
C13 C -0.794(3) 0.1248(13) 1.4408(11) 0.025(4) Uani 1 1 d .
H13A H -0.9124 0.1048 1.4280 0.037 Uiso 1 1 calc R
H13B H -0.8098 0.2034 1.4225 0.037 Uiso 1 1 calc R
H13C H -0.7687 0.0933 1.5016 0.037 Uiso 1 1 calc R
C14 C 0.231(2) 0.5107(13) 0.8814(12) 0.022(4) Uani 1 1 d .
C15 C 0.410(2) 0.5400(13) 0.8319(12) 0.022(4) Uani 1 1 d .
C16 C 0.530(2) 0.6176(13) 0.8281(12) 0.022(4) Uani 1 1 d .
C17 C 0.514(2) 0.6891(13) 0.8827(12) 0.022(4) Uani 1 1 d .
C18 C 0.660(2) 0.5226(13) 0.7549(12) 0.022(4) Uani 1 1 d .
C19 C 0.810(2) 0.4870(13) 0.6969(12) 0.023(4) Uani 1 1 d .
C20 C 0.779(3) 0.4080(13) 0.6630(12) 0.023(4) Uani 1 1 d .
H20 H 0.6600 0.3831 0.6725 0.027 Uiso 1 1 calc R
C21 C 0.923(2) 0.3661(13) 0.6154(12) 0.023(4) Uani 1 1 d .
C22 C 1.105(2) 0.4041(13) 0.6021(12) 0.023(4) Uani 1 1 d .
C23 C 1.134(2) 0.4869(13) 0.6296(12) 0.023(4) Uani 1 1 d .
H23 H 1.2481 0.5174 0.6151 0.027 Uiso 1 1 calc R
C24 C 0.986(2) 0.5254(13) 0.6810(12) 0.023(4) Uani 1 1 d .
H24 H 1.0085 0.5769 0.7039 0.027 Uiso 1 1 calc R
C25 C 0.883(2) 0.2788(13) 0.5817(12) 0.023(4) Uani 1 1 d .
H25A H 0.7629 0.2548 0.6056 0.034 Uiso 1 1 calc R
H25B H 0.9899 0.2173 0.5982 0.034 Uiso 1 1 calc R
H25C H 0.8720 0.3091 0.5202 0.034 Uiso 1 1 calc R
C26 C 1.262(2) 0.3565(13) 0.5516(12) 0.023(4) Uani 1 1 d .
H26A H 1.3896 0.3618 0.5682 0.034 Uiso 1 1 calc R
H26B H 1.2413 0.3969 0.4913 0.034 Uiso 1 1 calc R
H26C H 1.2550 0.2808 0.5634 0.034 Uiso 1 1 calc R

loop_
_atom_site_aniso_label
_atom_site_aniso_U_11
_atom_site_aniso_U_22
_atom_site_aniso_U_33
_atom_site_aniso_U_23
_atom_site_aniso_U_13
_atom_site_aniso_U_12
Pb1 0.0290(4) 0.0189(4) 0.0299(5) -0.0126(3) 0.0056(3) -0.0067(3)
Pb2 0.0169(4) 0.0245(4) 0.0279(4) -0.0120(3) 0.0033(3) -0.0053(3)
Pb3 0.0151(4) 0.0194(4) 0.0346(5) -0.0092(3) -0.0027(3) -0.0021(3)
Pb4 0.0158(4) 0.0197(4) 0.0358(5) -0.0114(3) -0.0006(3) 0.0001(3)
N1 0.024(8) 0.013(6) 0.030(9) -0.004(6) 0.002(7) -0.008(6)
N2 0.024(8) 0.013(6) 0.030(9) -0.004(6) 0.002(7) -0.008(6)
N3 0.016(8) 0.021(7) 0.031(9) -0.011(6) 0.002(6) -0.003(6)
N4 0.016(7) 0.021(7) 0.031(9) -0.011(6) 0.002(6) -0.003(6)
O1 0.018(6) 0.031(7) 0.039(8) -0.018(6) 0.017(6) -0.014(5)
O2 0.017(6) 0.015(5) 0.029(7) -0.005(5) -0.006(5) -0.008(4)
O3 0.014(6) 0.019(6) 0.031(7) -0.012(5) 0.002(5) -0.003(5)
O4 0.024(6) 0.025(6) 0.018(7) -0.013(5) 0.001(5) -0.010(5)
O5 0.018(6) 0.021(6) 0.042(8) -0.020(5) 0.010(6) -0.010(5)
O6 0.024(7) 0.014(5) 0.029(7) -0.008(5) 0.000(5) -0.003(5)
O7 0.024(7) 0.037(7) 0.076(12) -0.041(8) 0.001(7) -0.004(6)
O8 0.026(7) 0.019(6) 0.047(9) -0.014(6) -0.006(6) -0.004(5)
O9 0.021(7) 0.027(6) 0.044(9) -0.019(6) -0.004(6) 0.001(5)
O10 0.016 0.018 0.056 -0.023 0.004 -0.002
C1 0.018(9) 0.016(8) 0.027(10) -0.003(7) -0.002(7) -0.004(7)
C2 0.014(8) 0.016(8) 0.037(11) -0.015(7) 0.002(8) 0.002(6)
C3 0.017(9) 0.019(8) 0.040(12) -0.016(8) -0.001(8) -0.004(7)
C4 0.013(8) 0.011(7) 0.036(11) -0.010(7) -0.014(7) 0.001(6)
C5 0.024(10) 0.013(8) 0.030(11) -0.004(7) 0.002(8) -0.008(7)
C6 0.019(9) 0.019(8) 0.018(10) 0.007(7) -0.001(7) 0.000(7)
C7 0.022(9) 0.023(8) 0.019(10) 0.003(7) 0.000(7) 0.001(7)
C8 0.022(9) 0.023(9) 0.019(10) 0.003(7) 0.000(7) 0.001(7)
C9 0.022(10) 0.023(9) 0.019(10) 0.003(7) 0.000(8) 0.001(7)
C10 0.022(9) 0.023(8) 0.019(10) 0.003(7) 0.000(7) 0.001(7)
C11 0.022(9) 0.023(8) 0.019(10) 0.003(7) 0.000(7) 0.001(7)
C12 0.022(9) 0.023(9) 0.019(10) 0.003(7) 0.000(7) 0.001(7)
C13 0.022(10) 0.023(9) 0.019(10) 0.003(7) 0.000(7) 0.001(7)
C14 0.016(9) 0.021(8) 0.031(11) -0.011(8) 0.002(8) -0.003(7)
C15 0.016(9) 0.021(8) 0.031(11) -0.011(8) 0.002(8) -0.003(7)
C16 0.016(9) 0.021(8) 0.031(11) -0.011(8) 0.002(8) -0.003(7)
C17 0.016(9) 0.021(8) 0.031(11) -0.011(8) 0.002(7) -0.003(7)
C18 0.016(9) 0.021(8) 0.031(11) -0.011(8) 0.002(7) -0.003(7)
C19 0.015(9) 0.022(8) 0.032(11) -0.011(8) 0.002(8) -0.003(7)
C20 0.015(9) 0.022(8) 0.032(11) -0.011(8) 0.002(7) -0.003(7)
C21 0.015(9) 0.022(8) 0.032(11) -0.011(7) 0.002(7) -0.003(7)
C22 0.015(9) 0.022(9) 0.032(11) -0.011(8) 0.002(8) -0.003(7)
C23 0.015(9) 0.022(8) 0.032(11) -0.011(8) 0.002(7) -0.003(7)
C24 0.015(9) 0.022(8) 0.032(11) -0.011(8) 0.002(8) -0.003(7)
C25 0.015(9) 0.022(8) 0.032(11) -0.011(8) 0.002(8) -0.003(7)
C26 0.015(9) 0.022(8) 0.032(11) -0.011(8) 0.002(8) -0.003(7)

loop_
_atom_type_symbol
_atom_type_description
_atom_type_scat_dispersion_real
_atom_type_scat_dispersion_imag
_atom_type_scat_source
C C 0.0033 0.0016 'International Tables Vol C Tables 4.2.6.8 and 6.1.1.4'
H H 0.0000 0.0000 'International Tables Vol C Tables 4.2.6.8 and 6.1.1.4'
N N 0.0061 0.0033 'International Tables Vol C Tables 4.2.6.8 and 6.1.1.4'
O O 0.0106 0.0060 'International Tables Vol C Tables 4.2.6.8 and 6.1.1.4'
Pb Pb -3.3944 10.1111 'International Tables Vol C Tables 4.2.6.8 and 6.1.1.4'

loop_
_geom_angle_atom_site_label_1
_geom_angle_atom_site_label_2
_geom_angle_atom_site_label_3
_geom_angle
_geom_angle_site_symmetry_1
_geom_angle_site_symmetry_3
O10 Pb1 O2 75.5(4) . .
O10 Pb1 O8 75.5(4) . 2_667
O2 Pb1 O8 68.9(3) . 2_667
O10 Pb1 N1 84.6(4) . .
O2 Pb1 N1 65.1(4) . .
O8 Pb1 N1 133.1(4) 2_667 .
O10 Pb1 O6 74.6(4) . 2_567
O2 Pb1 O6 137.0(4) . 2_567
O8 Pb1 O6 74.2(4) 2_667 2_567
N1 Pb1 O6 140.0(4) . 2_567
O9 Pb2 O4 80.5(4) . 2_557
O9 Pb2 O5 70.6(4) . .
O4 Pb2 O5 60.6(3) 2_557 .
O9 Pb2 O3 66.6(4) . 2_657
O4 Pb2 O3 147.0(4) 2_557 2_657
O5 Pb2 O3 108.1(4) . 2_657
O9 Pb2 N4 104.5(4) . .
O4 Pb2 N4 117.3(4) 2_557 .
O5 Pb2 N4 62.9(4) . .
O3 Pb2 N4 75.5(4) 2_657 .
O9 Pb3 O7 85.7(4) . 2_667
O9 Pb3 O1 84.1(4) . .
O7 Pb3 O1 124.7(4) 2_667 .
O9 Pb3 O2 71.9(4) . .
O7 Pb3 O2 76.3(4) 2_667 .
O1 Pb3 O2 48.9(3) . .
O9 Pb3 O1 69.5(4) . 2_657
O7 Pb3 O1 149.5(4) 2_667 2_657
O1 Pb3 O1 71.4(4) . 2_657
O2 Pb3 O1 110.4(3) . 2_657
O9 Pb3 O3 66.5(4) . 2_657
O7 Pb3 O3 92.1(4) 2_667 2_657
O1 Pb3 O3 131.3(4) . 2_657
O2 Pb3 O3 137.5(3) . 2_657
O1 Pb3 O3 62.4(3) 2_657 2_657
O10 Pb4 O5 88.5(4) . .
O10 Pb4 O4 74.0(4) . 2_557
O5 Pb4 O4 61.4(3) . 2_557
O10 Pb4 O6 75.9(4) . 2_567
O5 Pb4 O6 100.4(4) . 2_567
O4 Pb4 O6 144.9(4) 2_557 2_567
C5 N1 C2 107.5(13) . .
C5 N1 Pb1 136.9(11) . .
C2 N1 Pb1 111.8(10) . .
C5 N2 C3 103.9(13) . .
C16 N3 C18 103.1(14) . .
C18 N4 C15 105.0(13) . .
C18 N4 Pb2 137.7(11) . .
C15 N4 Pb2 112.4(10) . .
C1 O1 Pb3 96.6(9) . .
C1 O1 Pb3 131.8(11) . 2_657
Pb3 O1 Pb3 108.6(4) . 2_657
C1 O2 Pb1 117.1(10) . .
C1 O2 Pb3 96.1(10) . .
Pb1 O2 Pb3 135.1(4) . .
C4 O3 Pb2 131.8(11) . 2_657
C4 O3 Pb3 123.8(10) . 2_657
Pb2 O3 Pb3 95.6(3) 2_657 2_657
C4 O4 Pb2 136.3(10) . 2_557
C4 O4 Pb4 102.7(10) . 2_557
Pb2 O4 Pb4 116.9(4) 2_557 2_557
C14 O5 Pb4 115.9(10) . .
C14 O5 Pb2 125.6(10) . .
Pb4 O5 Pb2 118.5(4) . .
C14 O6 Pb4 137.9(11) . 2_567
C14 O6 Pb1 121.4(11) . 2_567
Pb4 O6 Pb1 93.1(3) 2_567 2_567
C17 O7 Pb3 121.3(11) . 2_667
C17 O8 Pb1 116.8(11) . 2_667
Pb2 O9 Pb3 125.0(6) . .
Pb2 O9 H9A 106.1 . .
Pb3 O9 H9A 106.1 . .
Pb2 O9 H9B 106.1 . .
Pb3 O9 H9B 106.1 . .
H9A O9 H9B 106.3 . .
Pb1 O10 Pb4 116.4(4) . .
O2 C1 O1 118.1(15) . .
O2 C1 C2 118.3(15) . .
O1 C1 C2 123.6(14) . .
N1 C2 C3 107.4(15) . .
N1 C2 C1 119.0(13) . .
C3 C2 C1 133.4(15) . .
N2 C3 C2 108.6(14) . .
N2 C3 C4 118.9(14) . .
C2 C3 C4 132.4(16) . .
O3 C4 O4 119.2(13) . .
O3 C4 C3 121.6(13) . .
O4 C4 C3 119.2(15) . .
N1 C5 N2 112.5(15) . .
N1 C5 C6 124.2(15) . .
N2 C5 C6 123.3(15) . .
C7 C6 C11 118.8(17) . .
C7 C6 C5 119.8(16) . .
C11 C6 C5 121.3(16) . .
C8 C7 C6 122.8(17) . .
C8 C7 H7 118.6 . .
C6 C7 H7 118.6 . .
C7 C8 C9 118.5(16) . .
C7 C8 C12 120.2(16) . .
C9 C8 C12 121.1(16) . .
C10 C9 C8 121.3(16) . .
C10 C9 C13 117.3(15) . .
C8 C9 C13 121.4(15) . .
C9 C10 C11 119.0(16) . .
C9 C10 H10B 120.5 . .
C11 C10 H10B 120.5 . .
C6 C11 C10 119.3(17) . .
C6 C11 H11 120.3 . .
C10 C11 H11 120.3 . .
C8 C12 H12A 109.5 . .
C8 C12 H12B 109.5 . .
H12A C12 H12B 109.5 . .
C8 C12 H12C 109.5 . .
H12A C12 H12C 109.5 . .
H12B C12 H12C 109.5 . .
C9 C13 H13A 109.5 . .
C9 C13 H13B 109.5 . .
H13A C13 H13B 109.5 . .
C9 C13 H13C 109.5 . .
H13A C13 H13C 109.5 . .
H13B C13 H13C 109.5 . .
O6 C14 O5 120.3(15) . .
O6 C14 C15 123.9(14) . .
O5 C14 C15 115.7(14) . .
N4 C15 C16 106.1(15) . .
N4 C15 C14 121.2(14) . .
C16 C15 C14 132.4(15) . .
N3 C16 C15 110.9(15) . .
N3 C16 C17 120.6(15) . .
C15 C16 C17 127.3(16) . .
O7 C17 O8 123.2(16) . .
O7 C17 C16 123.4(16) . .
O8 C17 C16 113.1(14) . .
N4 C18 N3 114.8(15) . .
N4 C18 C19 125.8(15) . .
N3 C18 C19 119.4(14) . .
C24 C19 C20 118.8(16) . .
C24 C19 C18 120.7(15) . .
C20 C19 C18 120.3(15) . .
C21 C20 C19 121.6(16) . .
C21 C20 H20 119.2 . .
C19 C20 H20 119.2 . .
C20 C21 C22 118.6(15) . .
C20 C21 C25 119.4(15) . .
C22 C21 C25 122.0(15) . .
C23 C22 C21 120.9(16) . .
C23 C22 C26 120.7(15) . .
C21 C22 C26 118.3(15) . .
C22 C23 C24 118.7(15) . .
C22 C23 H23 120.7 . .
C24 C23 H23 120.7 . .
C19 C24 C23 121.0(15) . .
C19 C24 H24 119.5 . .
C23 C24 H24 119.5 . .
C21 C25 H25A 109.5 . .
C21 C25 H25B 109.5 . .
H25A C25 H25B 109.5 . .
C21 C25 H25C 109.5 . .
H25A C25 H25C 109.5 . .
H25B C25 H25C 109.5 . .
C22 C26 H26A 109.5 . .
C22 C26 H26B 109.5 . .
H26A C26 H26B 109.5 . .
C22 C26 H26C 109.5 . .
H26A C26 H26C 109.5 . .
H26B C26 H26C 109.5 . .

loop_
_geom_bond_atom_site_label_1
_geom_bond_atom_site_label_2
_geom_bond_distance
_geom_bond_site_symmetry_2
Pb1 O10 2.265(13) .
Pb1 O2 2.504(11) .
Pb1 O8 2.573(13) 2_667
Pb1 N1 2.581(12) .
Pb1 O6 2.699(11) 2_567
Pb2 O9 2.235(13) .
Pb2 O4 2.448(11) 2_557
Pb2 O5 2.533(10) .
Pb2 O3 2.682(11) 2_657
Pb2 N4 2.724(13) .
Pb3 O9 2.246(12) .
Pb3 O7 2.574(11) 2_667
Pb3 O1 2.631(11) .
Pb3 O2 2.649(12) .
Pb3 O1 2.670(12) 2_657
Pb3 O3 2.683(12) 2_657
Pb4 O10 2.280(12) .
Pb4 O5 2.397(11) .
Pb4 O4 2.523(10) 2_557
Pb4 O6 2.624(12) 2_567
N1 C5 1.33(2) .
N1 C2 1.37(2) .
N2 C5 1.39(2) .
N2 C3 1.40(2) .
N3 C16 1.30(2) .
N3 C18 1.38(2) .
N4 C18 1.31(2) .
N4 C15 1.37(2) .
O1 C1 1.28(2) .
O1 Pb3 2.670(12) 2_657
O2 C1 1.267(18) .
O3 C4 1.27(2) .
O3 Pb2 2.682(11) 2_657
O3 Pb3 2.683(12) 2_657
O4 C4 1.268(18) .
O4 Pb2 2.448(11) 2_557
O4 Pb4 2.523(10) 2_557
O5 C14 1.282(18) .
O6 C14 1.27(2) .
O6 Pb4 2.624(12) 2_567
O6 Pb1 2.699(11) 2_567
O7 C17 1.24(2) .
O7 Pb3 2.574(11) 2_667
O8 C17 1.31(2) .
O8 Pb1 2.573(13) 2_667
O9 H9A 0.9700 .
O9 H9B 0.9700 .
C1 C2 1.47(2) .
C2 C3 1.40(2) .
C3 C4 1.47(2) .
C5 C6 1.46(2) .
C6 C7 1.39(2) .
C6 C11 1.40(2) .
C7 C8 1.38(3) .
C7 H7 0.9300 .
C8 C9 1.40(2) .
C8 C12 1.56(2) .
C9 C10 1.38(2) .
C9 C13 1.55(2) .
C10 C11 1.45(2) .
C10 H10B 0.9300 .
C11 H11 0.9300 .
C12 H12A 0.9600 .
C12 H12B 0.9600 .
C12 H12C 0.9600 .
C13 H13A 0.9600 .
C13 H13B 0.9600 .
C13 H13C 0.9600 .
C14 C15 1.48(2) .
C15 C16 1.42(2) .
C16 C17 1.51(2) .
C18 C19 1.50(2) .
C19 C24 1.38(2) .
C19 C20 1.40(2) .
C20 C21 1.39(2) .
C20 H20 0.9300 .
C21 C22 1.41(2) .
C21 C25 1.52(2) .
C22 C23 1.38(2) .
C22 C26 1.52(2) .
C23 C24 1.44(2) .
C23 H23 0.9300 .
C24 H24 0.9300 .
C25 H25A 0.9600 .
C25 H25B 0.9600 .
C25 H25C 0.9600 .
C26 H26A 0.9600 .
C26 H26B 0.9600 .
C26 H26C 0.9600 .
